data_4079650
loop_
_publ_author_name
'Savjani, Nicky'
'Wilkinson, Luke A.'
'Hughes, David L.'
'Schormann, Mark'
'Bochmann, Manfred'

_publ_section_title
;
 Synthesis, Structure, and Luminescent Behavior of Anionic Oligomeric and
 Polymeric Ag2Au2Clusters
;
_journal_issue 21
_journal_name_full Organometallics
_journal_page_first 7600
_journal_paper_doi 10.1021/om300911h
_journal_volume 31
_journal_year 2012
_chemical_formula_moiety '2(C24 H20 P), C24 Ag2 Au2 F20 N2 O6, C H2 Cl2'
_chemical_formula_structural '[PPh4]2.[Au2Ag2(C6F5)4(NO3)2].CH2Cl2'
_chemical_formula_sum 'C73 H42 Ag2 Au2 Cl2 F20 N2 O6 P2'
_chemical_formula_weight 2165.60
_chemical_name_common 'Compound 1B'
_chemical_name_systematic
;
 ?
;
_space_group_IT_number 19
_symmetry_cell_setting orthorhombic
_symmetry_space_group_name_Hall 'P 2ac 2ab'
_symmetry_space_group_name_H-M 'P 21 21 21'
_atom_sites_solution_hydrogens geom
_atom_sites_solution_primary direct
_atom_sites_solution_secondary difmap
_audit_creation_method SHELXL-97
_cell_angle_alpha 90.00
_cell_angle_beta 90.00
_cell_angle_gamma 90.00
_cell_formula_units_Z 4
_cell_length_a 14.713(3)
_cell_length_b 17.364(4)
_cell_length_c 27.669(6)
_cell_measurement_temperature 100(2)
_cell_volume 7069(3)
_computing_cell_refinement 'CrystalClear-SM Expert 2.0 r13 (Rigaku, 2011)'
_computing_data_collection 'CrystalClear-SM Expert 2.0 r13 (Rigaku, 2011)'
_computing_data_reduction 'CrystalClear-SM Expert 2.0 r13 (Rigaku, 2011)'
_computing_molecular_graphics 'ORTEP (Johnson, 1971 and Farrugia, 1997)'
_computing_publication_material 'SHELXL-97 (Sheldrick, 2008)'
_computing_structure_refinement 'SHELXL-97 (Sheldrick, 2008)'
_computing_structure_solution 'SHELXS-97 (Sheldrick, 2008)'
_diffrn_ambient_temperature 100(2)
_diffrn_detector_area_resol_mean 28.5714
_diffrn_measured_fraction_theta_full 0.996
_diffrn_measured_fraction_theta_max 0.996
_diffrn_measurement_device_type 'Rigaku Saturn724+ (2x2 bin mode)'
_diffrn_measurement_method 'profile data from \w-scans'
_diffrn_radiation_monochromator confocal
_diffrn_radiation_source 'rotating anode'
_diffrn_radiation_type 'Mo K\a'
_diffrn_radiation_wavelength 0.71075
_diffrn_reflns_av_R_equivalents 0.0451
_diffrn_reflns_av_sigmaI/netI 0.0794
_diffrn_reflns_limit_h_max 19
_diffrn_reflns_limit_h_min -19
_diffrn_reflns_limit_k_max 22
_diffrn_reflns_limit_k_min -21
_diffrn_reflns_limit_l_max 19
_diffrn_reflns_limit_l_min -35
_diffrn_reflns_number 41437
_diffrn_reflns_theta_full 27.48
_diffrn_reflns_theta_max 27.48
_diffrn_reflns_theta_min 2.94
_exptl_absorpt_coefficient_mu 4.913
_exptl_absorpt_correction_T_max 1.000
_exptl_absorpt_correction_T_min 0.661
_exptl_absorpt_correction_type multi-scan
_exptl_crystal_colour Red
_exptl_crystal_density_diffrn 2.035
_exptl_crystal_density_method 'not measured'
_exptl_crystal_description lath
_exptl_crystal_F_000 4152
_exptl_crystal_size_max 0.15
_exptl_crystal_size_mid 0.02
_exptl_crystal_size_min 0.01
_refine_diff_density_max 1.231
_refine_diff_density_min -1.688
_refine_diff_density_rms 0.137
_refine_ls_abs_structure_details 'Flack H D (1983), Acta Cryst. A39, 876-881'
_refine_ls_abs_structure_Flack 0.010(4)
_refine_ls_extinction_method none
_refine_ls_goodness_of_fit_ref 0.985
_refine_ls_hydrogen_treatment constr
_refine_ls_matrix_type full
_refine_ls_number_parameters 982
_refine_ls_number_reflns 16009
_refine_ls_number_restraints 0
_refine_ls_restrained_S_all 0.985
_refine_ls_R_factor_all 0.0565
_refine_ls_R_factor_gt 0.0468
_refine_ls_shift/su_max 0.002
_refine_ls_shift/su_mean 0.000
_refine_ls_structure_factor_coef Fsqd
_refine_ls_weighting_details 'calc w=1/[\s^2^(Fo^2^)+(0.0127P)^2^+0.0000P] where P=(Fo^2^+2Fc^2^)/3'
_refine_ls_weighting_scheme calc
_refine_ls_wR_factor_gt 0.0673
_refine_ls_wR_factor_ref 0.0707
_reflns_number_gt 13928
_reflns_number_total 16009
_reflns_threshold_expression I>2\s(I)
_cod_data_source_file om300911h_si_002.cif
_cod_data_source_block ns826b
_cod_depositor_comments
;
The following automatic conversions were performed:

'_symmetry_cell_setting' value 'Orthorhombic' changed to
'orthorhombic' according to
/home/saulius/struct/CIF-dictionaries/cif_core.dic dictionary named
'cif_core.dic' version 2.4.2 from
2011-04-26.

'_exptl_absorpt_correction_type' value 'Multi-scan'
changed to 'multi-scan' according to
/home/saulius/struct/CIF-dictionaries/cif_core.dic dictionary named
'cif_core.dic' version 2.4.2 from 2011-04-26.

Automatic conversion script
Id: cif_fix_values 1891 2012-01-12 08:04:46Z andrius 
;
_cod_original_sg_symbol_H-M P212121
_cod_database_code 4079650

loop_
_symmetry_equiv_pos_as_xyz
'x, y, z'
'-x+1/2, -y, z+1/2'
'x+1/2, -y+1/2, -z'
'-x, y+1/2, -z+1/2'

loop_
_atom_site_label
_atom_site_type_symbol
_atom_site_fract_x
_atom_site_fract_y
_atom_site_fract_z
_atom_site_U_iso_or_equiv
_atom_site_adp_type
_atom_site_occupancy
_atom_site_symmetry_multiplicity
_atom_site_calc_flag
_atom_site_refinement_flags
Au1 Au 0.046197(15) 0.244519(16) 0.496800(11) 0.01776(6) Uani 1 1 d .
C11 C 0.0498(4) 0.1465(4) 0.4540(3) 0.0183(16) Uani 1 1 d .
C12 C 0.0167(4) 0.1428(4) 0.4074(3) 0.0208(16) Uani 1 1 d .
F12 F -0.0068(3) 0.2075(2) 0.38343(17) 0.0330(11) Uani 1 1 d .
C13 C 0.0047(5) 0.0741(4) 0.3831(3) 0.0249(17) Uani 1 1 d .
F13 F -0.0297(3) 0.0713(2) 0.33806(17) 0.0364(12) Uani 1 1 d .
C14 C 0.0274(5) 0.0059(4) 0.4051(3) 0.0259(18) Uani 1 1 d .
F14 F 0.0159(3) -0.0617(2) 0.38234(18) 0.0365(12) Uani 1 1 d .
C15 C 0.0622(5) 0.0067(4) 0.4513(3) 0.0254(17) Uani 1 1 d .
F15 F 0.0844(3) -0.0596(2) 0.47441(18) 0.0384(12) Uani 1 1 d .
C16 C 0.0738(5) 0.0764(4) 0.4745(3) 0.0209(17) Uani 1 1 d .
F16 F 0.1049(3) 0.0748(2) 0.52103(17) 0.0307(11) Uani 1 1 d .
C21 C 0.0526(4) 0.3389(4) 0.5410(3) 0.0178(15) Uani 1 1 d .
C22 C 0.0197(5) 0.3409(4) 0.5879(3) 0.0273(19) Uani 1 1 d .
F22 F -0.0164(3) 0.2771(2) 0.60798(16) 0.0290(10) Uani 1 1 d .
C23 C 0.0172(5) 0.4074(5) 0.6165(3) 0.0267(18) Uani 1 1 d .
F23 F -0.0186(3) 0.4078(3) 0.66094(17) 0.0398(12) Uani 1 1 d .
C24 C 0.0544(6) 0.4736(4) 0.5977(3) 0.033(2) Uani 1 1 d .
F24 F 0.0564(4) 0.5373(3) 0.62620(19) 0.0526(15) Uani 1 1 d .
C25 C 0.0890(5) 0.4747(4) 0.5517(3) 0.0304(19) Uani 1 1 d .
F25 F 0.1255(3) 0.5402(2) 0.53321(19) 0.0453(14) Uani 1 1 d .
C26 C 0.0872(5) 0.4103(4) 0.5248(3) 0.0199(17) Uani 1 1 d .
F26 F 0.1207(3) 0.4143(2) 0.47915(17) 0.0302(11) Uani 1 1 d .
P1 P 0.39961(12) 0.68465(10) 0.30496(7) 0.0184(4) Uani 1 1 d .
C51 C 0.3337(4) 0.6221(4) 0.2659(3) 0.0173(15) Uani 1 1 d .
C52 C 0.2839(4) 0.5630(4) 0.2874(3) 0.0236(17) Uani 1 1 d .
H52 H 0.2853 0.5561 0.3214 0.028 Uiso 1 1 calc R
C53 C 0.2323(5) 0.5145(4) 0.2588(3) 0.0240(18) Uani 1 1 d .
H53 H 0.1991 0.4735 0.2731 0.029 Uiso 1 1 calc R
C54 C 0.2291(5) 0.5257(4) 0.2096(3) 0.0265(19) Uani 1 1 d .
H54 H 0.1948 0.4915 0.1900 0.032 Uiso 1 1 calc R
C55 C 0.2759(5) 0.5869(4) 0.1883(3) 0.0308(19) Uani 1 1 d .
H55 H 0.2716 0.5955 0.1544 0.037 Uiso 1 1 calc R
C56 C 0.3293(5) 0.6358(4) 0.2171(3) 0.0240(18) Uani 1 1 d .
H56 H 0.3618 0.6775 0.2031 0.029 Uiso 1 1 calc R
C61 C 0.4652(4) 0.7541(4) 0.2711(2) 0.0190(15) Uani 1 1 d .
C62 C 0.5302(5) 0.7262(4) 0.2392(3) 0.0279(18) Uani 1 1 d .
H62 H 0.5370 0.6723 0.2346 0.034 Uiso 1 1 calc R
C63 C 0.5846(5) 0.7768(4) 0.2145(3) 0.0294(18) Uani 1 1 d .
H63 H 0.6264 0.7579 0.1912 0.035 Uiso 1 1 calc R
C64 C 0.5791(5) 0.8553(5) 0.2232(3) 0.033(2) Uani 1 1 d .
H64 H 0.6182 0.8898 0.2065 0.039 Uiso 1 1 calc R
C65 C 0.5165(5) 0.8837(4) 0.2563(3) 0.032(2) Uani 1 1 d .
H65 H 0.5129 0.9374 0.2624 0.038 Uiso 1 1 calc R
C66 C 0.4587(5) 0.8326(4) 0.2806(3) 0.0238(17) Uani 1 1 d .
H66 H 0.4155 0.8514 0.3032 0.029 Uiso 1 1 calc R
C71 C 0.3212(4) 0.7340(4) 0.3431(3) 0.0186(15) Uani 1 1 d .
C72 C 0.2569(4) 0.7822(4) 0.3213(3) 0.0245(17) Uani 1 1 d .
H72 H 0.2564 0.7883 0.2872 0.029 Uiso 1 1 calc R
C73 C 0.1939(5) 0.8209(4) 0.3495(3) 0.031(2) Uani 1 1 d .
H73 H 0.1506 0.8538 0.3346 0.038 Uiso 1 1 calc R
C74 C 0.1937(5) 0.8119(4) 0.3984(3) 0.032(2) Uani 1 1 d .
H74 H 0.1503 0.8390 0.4173 0.038 Uiso 1 1 calc R
C75 C 0.2558(5) 0.7640(4) 0.4210(3) 0.0354(19) Uani 1 1 d .
H75 H 0.2546 0.7579 0.4551 0.042 Uiso 1 1 calc R
C76 C 0.3205(5) 0.7244(4) 0.3932(3) 0.0256(18) Uani 1 1 d .
H76 H 0.3634 0.6913 0.4084 0.031 Uiso 1 1 calc R
C81 C 0.4789(4) 0.6282(4) 0.3388(3) 0.0182(15) Uani 1 1 d .
C82 C 0.4920(5) 0.5503(4) 0.3281(3) 0.0239(17) Uani 1 1 d .
H82 H 0.4570 0.5264 0.3035 0.029 Uiso 1 1 calc R
C83 C 0.5570(5) 0.5075(4) 0.3537(3) 0.0258(18) Uani 1 1 d .
H83 H 0.5661 0.4545 0.3465 0.031 Uiso 1 1 calc R
C84 C 0.6072(5) 0.5425(4) 0.3892(3) 0.0240(17) Uani 1 1 d .
H84 H 0.6503 0.5132 0.4069 0.029 Uiso 1 1 calc R
C85 C 0.5955(5) 0.6214(4) 0.3996(3) 0.0297(19) Uani 1 1 d .
H85 H 0.6312 0.6456 0.4239 0.036 Uiso 1 1 calc R
C86 C 0.5316(5) 0.6630(4) 0.3742(3) 0.0254(18) Uani 1 1 d .
H86 H 0.5236 0.7162 0.3809 0.030 Uiso 1 1 calc R
P2 P 0.40454(12) 0.82538(10) 0.70018(7) 0.0176(4) Uani 1 1 d .
C101 C 0.3371(4) 0.8849(4) 0.7397(3) 0.0181(15) Uani 1 1 d .
C102 C 0.3412(5) 0.8779(4) 0.7889(3) 0.0216(16) Uani 1 1 d .
H102 H 0.3798 0.8403 0.8030 0.026 Uiso 1 1 calc R
C103 C 0.2887(5) 0.9260(4) 0.8185(3) 0.0330(19) Uani 1 1 d .
H103 H 0.2923 0.9218 0.8527 0.040 Uiso 1 1 calc R
C104 C 0.2320(5) 0.9793(4) 0.7976(3) 0.033(2) Uani 1 1 d .
H104 H 0.1960 1.0117 0.8176 0.040 Uiso 1 1 calc R
C105 C 0.2265(5) 0.9869(4) 0.7474(3) 0.029(2) Uani 1 1 d .
H105 H 0.1875 1.0242 0.7334 0.035 Uiso 1 1 calc R
C106 C 0.2791(5) 0.9386(4) 0.7181(3) 0.0265(18) Uani 1 1 d .
H106 H 0.2755 0.9424 0.6839 0.032 Uiso 1 1 calc R
C111 C 0.4737(4) 0.7577(4) 0.7325(2) 0.0192(15) Uani 1 1 d .
C112 C 0.5444(5) 0.7853(4) 0.7613(3) 0.0262(18) Uani 1 1 d .
H112 H 0.5530 0.8392 0.7644 0.031 Uiso 1 1 calc R
C113 C 0.6021(4) 0.7356(4) 0.7855(3) 0.0254(17) Uani 1 1 d .
H113 H 0.6481 0.7549 0.8063 0.030 Uiso 1 1 calc R
C114 C 0.5912(5) 0.6554(5) 0.7786(3) 0.032(2) Uani 1 1 d .
H114 H 0.6304 0.6204 0.7947 0.039 Uiso 1 1 calc R
C115 C 0.5236(5) 0.6280(4) 0.7484(3) 0.0289(19) Uani 1 1 d .
H115 H 0.5179 0.5742 0.7431 0.035 Uiso 1 1 calc R
C116 C 0.4631(5) 0.6791(4) 0.7256(3) 0.0286(19) Uani 1 1 d .
H116 H 0.4156 0.6600 0.7057 0.034 Uiso 1 1 calc R
C121 C 0.4821(4) 0.8844(4) 0.6660(3) 0.0172(15) Uani 1 1 d .
C122 C 0.4836(5) 0.9635(4) 0.6704(3) 0.0255(18) Uani 1 1 d .
H122 H 0.4418 0.9880 0.6916 0.031 Uiso 1 1 calc R
C123 C 0.5450(5) 1.0079(4) 0.6445(3) 0.0281(19) Uani 1 1 d .
H123 H 0.5443 1.0624 0.6472 0.034 Uiso 1 1 calc R
C124 C 0.6066(5) 0.9724(4) 0.6149(3) 0.0270(18) Uani 1 1 d .
H124 H 0.6497 1.0023 0.5976 0.032 Uiso 1 1 calc R
C125 C 0.6063(5) 0.8924(4) 0.6101(3) 0.0255(18) Uani 1 1 d .
H125 H 0.6483 0.8681 0.5890 0.031 Uiso 1 1 calc R
C126 C 0.5454(5) 0.8488(4) 0.6360(3) 0.0250(18) Uani 1 1 d .
H126 H 0.5466 0.7942 0.6334 0.030 Uiso 1 1 calc R
C131 C 0.3274(4) 0.7733(3) 0.6621(3) 0.0179(15) Uani 1 1 d .
C132 C 0.2584(4) 0.7317(4) 0.6854(3) 0.0275(17) Uani 1 1 d .
H132 H 0.2518 0.7338 0.7195 0.033 Uiso 1 1 calc R
C133 C 0.1991(5) 0.6868(4) 0.6571(3) 0.0295(18) Uani 1 1 d .
H133 H 0.1522 0.6578 0.6722 0.035 Uiso 1 1 calc R
C134 C 0.2089(5) 0.6846(4) 0.6074(3) 0.0287(19) Uani 1 1 d .
H134 H 0.1682 0.6547 0.5884 0.034 Uiso 1 1 calc R
C135 C 0.2771(5) 0.7255(4) 0.5855(3) 0.0321(19) Uani 1 1 d .
H135 H 0.2841 0.7229 0.5514 0.039 Uiso 1 1 calc R
C136 C 0.3361(5) 0.7707(4) 0.6125(3) 0.0241(17) Uani 1 1 d .
H136 H 0.3823 0.7997 0.5969 0.029 Uiso 1 1 calc R
C1 C 1.0152(7) 0.6728(5) 0.4982(4) 0.077(4) Uani 1 1 d .
H1A H 1.0807 0.6600 0.5000 0.092 Uiso 1 1 calc R
H1B H 0.9881 0.6425 0.4716 0.092 Uiso 1 1 calc R
Cl1 Cl 0.96148(16) 0.64679(14) 0.55404(10) 0.0566(7) Uani 1 1 d .
Cl2 Cl 1.0028(2) 0.76991(15) 0.48610(12) 0.0839(9) Uani 1 1 d .
Ag1 Ag 0.19914(3) 0.22905(3) 0.55048(2) 0.02250(12) Uani 1 1 d .
N1 N 0.1927(4) 0.1800(3) 0.6467(2) 0.0225(14) Uani 1 1 d .
O1 O 0.1791(3) 0.1316(3) 0.6135(2) 0.0294(13) Uani 1 1 d .
O2 O 0.2106(3) 0.2485(3) 0.63402(18) 0.0314(12) Uani 1 1 d .
O3 O 0.1880(4) 0.1626(3) 0.6901(2) 0.0319(13) Uani 1 1 d .
Ag2 Ag 0.20121(3) 0.25881(3) 0.44504(2) 0.02311(12) Uani 1 1 d .
N2 N 0.2009(4) 0.3116(3) 0.3495(2) 0.0244(14) Uani 1 1 d .
O21 O 0.2256(3) 0.2443(3) 0.36155(18) 0.0279(12) Uani 1 1 d .
O22 O 0.1748(3) 0.3553(3) 0.3828(2) 0.0337(14) Uani 1 1 d .
O23 O 0.1985(4) 0.3320(3) 0.3064(2) 0.0337(13) Uani 1 1 d .
Au2 Au 0.355281(14) 0.245068(14) 0.499087(10) 0.01532(6) Uani 1 1 d .
C31 C 0.3445(4) 0.1270(3) 0.5051(3) 0.0150(14) Uani 1 1 d .
C32 C 0.3521(5) 0.0862(4) 0.5477(3) 0.0181(16) Uani 1 1 d .
F32 F 0.3780(3) 0.1240(2) 0.58920(17) 0.0290(11) Uani 1 1 d .
C33 C 0.3345(5) 0.0088(4) 0.5516(3) 0.0246(18) Uani 1 1 d .
F33 F 0.3408(3) -0.0288(2) 0.59525(17) 0.0342(12) Uani 1 1 d .
C34 C 0.3104(5) -0.0314(4) 0.5114(3) 0.0239(18) Uani 1 1 d .
F34 F 0.2897(3) -0.1083(2) 0.51532(18) 0.0394(12) Uani 1 1 d .
C35 C 0.3011(5) 0.0047(4) 0.4671(3) 0.0208(16) Uani 1 1 d .
F35 F 0.2784(3) -0.0343(2) 0.42817(18) 0.0324(12) Uani 1 1 d .
C36 C 0.3189(4) 0.0834(4) 0.4658(3) 0.0187(17) Uani 1 1 d .
F36 F 0.3096(3) 0.1167(2) 0.42182(15) 0.0241(10) Uani 1 1 d .
C41 C 0.3466(4) 0.3624(4) 0.4939(3) 0.0180(15) Uani 1 1 d .
F42 F 0.3149(3) 0.3711(2) 0.57784(16) 0.0253(10) Uani 1 1 d .
C42 C 0.3268(4) 0.4063(4) 0.5336(3) 0.0177(17) Uani 1 1 d .
C43 C 0.3201(5) 0.4859(4) 0.5341(3) 0.0249(19) Uani 1 1 d .
F43 F 0.3040(3) 0.5251(2) 0.57566(18) 0.0369(12) Uani 1 1 d .
C44 C 0.3287(4) 0.5248(4) 0.4912(3) 0.0230(17) Uani 1 1 d .
F44 F 0.3191(3) 0.6023(2) 0.48925(19) 0.0418(13) Uani 1 1 d .
C45 C 0.3467(4) 0.4844(4) 0.4498(3) 0.0201(16) Uani 1 1 d .
F45 F 0.3529(3) 0.5229(2) 0.40753(17) 0.0352(12) Uani 1 1 d .
C46 C 0.3571(4) 0.4048(4) 0.4519(3) 0.0172(15) Uani 1 1 d .
F46 F 0.3757(3) 0.3683(2) 0.40925(15) 0.0244(10) Uani 1 1 d .

loop_
_atom_site_aniso_label
_atom_site_aniso_U_11
_atom_site_aniso_U_22
_atom_site_aniso_U_33
_atom_site_aniso_U_23
_atom_site_aniso_U_13
_atom_site_aniso_U_12
Au1 0.00965(10) 0.02163(13) 0.02201(13) 0.00297(13) -0.00028(11) -0.00036(10)
C11 0.010(3) 0.024(4) 0.020(4) -0.007(3) 0.002(3) -0.002(3)
C12 0.014(3) 0.025(4) 0.023(4) 0.003(3) 0.004(3) -0.003(3)
F12 0.030(2) 0.034(3) 0.035(3) 0.013(2) -0.009(2) 0.0024(19)
C13 0.021(4) 0.036(5) 0.018(4) 0.001(4) 0.003(3) -0.003(3)
F13 0.041(3) 0.048(3) 0.020(3) -0.001(2) -0.006(2) -0.004(2)
C14 0.026(4) 0.030(4) 0.022(4) -0.006(3) 0.001(4) -0.007(3)
F14 0.040(3) 0.032(3) 0.038(3) -0.012(2) 0.002(2) 0.001(2)
C15 0.024(4) 0.024(4) 0.028(5) 0.006(4) 0.006(4) 0.011(3)
F15 0.051(3) 0.026(3) 0.038(3) 0.004(2) -0.004(3) 0.011(2)
C16 0.020(4) 0.024(4) 0.019(4) 0.001(3) 0.001(3) 0.001(3)
F16 0.039(3) 0.028(3) 0.025(3) -0.001(2) -0.005(2) 0.005(2)
C21 0.003(3) 0.028(4) 0.022(4) 0.005(3) -0.001(3) 0.001(3)
C22 0.022(4) 0.034(5) 0.026(5) 0.008(4) -0.012(4) -0.005(3)
F22 0.028(2) 0.027(2) 0.032(3) 0.007(2) 0.010(2) -0.0078(18)
C23 0.026(4) 0.041(5) 0.012(4) 0.002(4) 0.004(3) -0.001(4)
F23 0.048(3) 0.050(3) 0.021(3) -0.002(2) 0.009(2) -0.004(2)
C24 0.041(5) 0.031(5) 0.029(5) -0.013(4) 0.000(4) -0.009(4)
F24 0.087(4) 0.035(3) 0.036(3) -0.016(2) 0.018(3) -0.020(3)
C25 0.038(5) 0.020(4) 0.034(5) 0.006(4) 0.004(4) -0.014(3)
F25 0.063(3) 0.024(3) 0.049(4) -0.004(2) 0.022(3) -0.016(2)
C26 0.020(4) 0.025(4) 0.015(4) 0.003(3) -0.001(3) -0.004(3)
F26 0.034(2) 0.030(3) 0.027(3) 0.002(2) 0.007(2) -0.006(2)
P1 0.0214(9) 0.0165(9) 0.0174(10) 0.0002(8) -0.0036(9) 0.0009(8)
C51 0.014(3) 0.018(4) 0.020(4) -0.004(3) -0.001(3) 0.004(3)
C52 0.024(4) 0.026(4) 0.020(4) -0.002(3) 0.001(3) -0.004(3)
C53 0.028(4) 0.020(4) 0.024(5) -0.003(3) 0.000(4) -0.007(3)
C54 0.022(4) 0.026(4) 0.032(5) -0.007(4) -0.006(4) -0.006(3)
C55 0.041(5) 0.034(4) 0.017(4) 0.006(3) -0.003(4) 0.001(4)
C56 0.022(4) 0.025(4) 0.025(5) 0.004(3) -0.004(3) -0.007(3)
C61 0.021(3) 0.022(4) 0.014(3) 0.001(3) -0.005(3) 0.005(3)
C62 0.033(4) 0.022(4) 0.029(5) 0.000(3) -0.002(4) -0.008(3)
C63 0.030(4) 0.034(5) 0.024(4) -0.002(4) -0.002(4) -0.007(4)
C64 0.038(5) 0.035(5) 0.026(5) 0.011(4) -0.009(4) -0.013(4)
C65 0.033(4) 0.025(4) 0.037(5) 0.000(4) -0.002(4) -0.007(3)
C66 0.026(4) 0.018(4) 0.027(5) 0.005(3) 0.007(4) -0.003(3)
C71 0.021(4) 0.012(3) 0.023(4) -0.001(3) -0.004(3) -0.001(3)
C72 0.022(4) 0.022(4) 0.029(5) 0.004(3) -0.005(3) 0.000(3)
C73 0.026(4) 0.017(4) 0.052(6) -0.002(4) 0.002(5) 0.004(3)
C74 0.026(4) 0.024(4) 0.046(6) -0.016(4) 0.003(4) 0.001(4)
C75 0.055(5) 0.030(5) 0.022(4) -0.013(4) 0.000(4) -0.002(4)
C76 0.032(4) 0.019(4) 0.025(4) -0.001(3) -0.004(3) -0.001(3)
C81 0.019(4) 0.016(4) 0.020(4) 0.000(3) -0.001(3) 0.000(3)
C82 0.019(4) 0.029(4) 0.023(4) -0.005(3) -0.002(3) 0.005(3)
C83 0.033(4) 0.020(4) 0.024(5) -0.007(3) 0.001(4) 0.005(3)
C84 0.026(4) 0.027(4) 0.019(4) 0.007(3) 0.001(4) 0.004(3)
C85 0.037(4) 0.028(4) 0.024(5) 0.004(3) -0.023(4) -0.001(4)
C86 0.029(4) 0.011(4) 0.036(5) 0.000(3) -0.009(4) -0.001(3)
P2 0.0177(9) 0.0171(9) 0.0179(10) 0.0017(8) 0.0002(8) 0.0001(8)
C101 0.020(4) 0.022(4) 0.013(4) 0.001(3) 0.005(3) -0.001(3)
C102 0.022(4) 0.026(4) 0.017(4) 0.004(3) 0.003(3) 0.002(3)
C103 0.050(5) 0.033(4) 0.015(4) -0.007(3) 0.011(4) 0.003(4)
C104 0.031(4) 0.028(5) 0.041(6) -0.002(4) 0.013(4) 0.005(3)
C105 0.024(4) 0.025(4) 0.038(6) 0.001(4) -0.001(4) 0.000(3)
C106 0.027(4) 0.027(4) 0.025(5) 0.007(3) -0.001(4) 0.000(3)
C111 0.020(3) 0.023(4) 0.015(3) -0.001(3) 0.006(3) -0.001(3)
C112 0.027(4) 0.027(4) 0.025(4) -0.003(3) 0.003(4) 0.004(3)
C113 0.019(3) 0.036(5) 0.022(4) 0.002(4) 0.001(3) 0.003(4)
C114 0.023(4) 0.041(5) 0.033(5) 0.014(4) 0.006(4) 0.011(4)
C115 0.037(5) 0.020(4) 0.031(5) 0.014(4) -0.001(4) -0.007(3)
C116 0.027(4) 0.021(4) 0.038(5) 0.004(4) -0.010(4) -0.008(3)
C121 0.012(3) 0.023(4) 0.017(4) 0.002(3) -0.005(3) 0.004(3)
C122 0.018(4) 0.027(4) 0.032(5) -0.007(4) 0.000(3) -0.001(3)
C123 0.019(4) 0.023(4) 0.043(5) 0.000(4) 0.004(4) -0.006(3)
C124 0.020(4) 0.028(4) 0.033(5) 0.008(4) 0.000(4) -0.005(3)
C125 0.021(4) 0.022(4) 0.033(5) 0.001(3) 0.007(4) -0.003(3)
C126 0.025(4) 0.016(4) 0.034(5) 0.006(3) 0.004(4) 0.002(3)
C131 0.025(4) 0.007(3) 0.022(4) 0.002(3) -0.001(3) 0.004(3)
C132 0.027(4) 0.033(4) 0.022(4) 0.000(4) 0.003(3) -0.003(4)
C133 0.027(4) 0.031(4) 0.031(5) 0.008(3) -0.002(4) -0.005(4)
C134 0.031(4) 0.016(4) 0.040(5) -0.004(3) -0.005(4) -0.007(3)
C135 0.045(5) 0.033(4) 0.019(4) -0.014(3) 0.001(4) -0.009(4)
C136 0.026(4) 0.022(4) 0.024(4) 0.001(3) 0.006(3) 0.001(3)
C1 0.110(9) 0.077(7) 0.044(7) 0.037(6) 0.038(8) 0.030(6)
Cl1 0.0467(14) 0.0655(16) 0.0576(18) -0.0080(14) 0.0048(14) 0.0080(12)
Cl2 0.116(2) 0.0614(18) 0.075(2) 0.0008(16) -0.002(2) -0.0142(16)
Ag1 0.0130(2) 0.0351(3) 0.0194(3) 0.0057(2) -0.0004(2) -0.0023(3)
N1 0.019(3) 0.027(3) 0.021(4) 0.009(3) 0.001(3) -0.004(3)
O1 0.043(3) 0.024(3) 0.021(3) -0.005(2) 0.003(3) -0.015(2)
O2 0.050(3) 0.017(3) 0.027(3) 0.001(2) 0.011(3) -0.007(3)
O3 0.039(3) 0.034(3) 0.022(3) 0.011(2) -0.005(3) -0.007(3)
Ag2 0.0122(2) 0.0370(3) 0.0201(3) 0.0061(3) -0.0001(2) 0.0020(3)
N2 0.018(3) 0.027(3) 0.028(4) 0.004(3) 0.003(3) 0.004(3)
O21 0.038(3) 0.019(3) 0.028(3) 0.000(2) -0.004(2) 0.001(2)
O22 0.043(4) 0.034(3) 0.025(3) 0.000(3) 0.000(3) 0.023(3)
O23 0.042(3) 0.038(3) 0.021(3) 0.013(3) -0.001(3) 0.005(3)
Au2 0.00967(10) 0.01658(12) 0.01973(13) 0.00109(13) -0.00026(10) -0.00094(9)
C31 0.013(3) 0.014(3) 0.018(4) -0.005(3) 0.000(3) 0.001(2)
C32 0.020(4) 0.017(4) 0.017(4) 0.005(3) -0.008(3) 0.000(3)
F32 0.030(2) 0.028(2) 0.029(3) 0.005(2) -0.004(2) 0.0012(19)
C33 0.025(4) 0.028(4) 0.021(4) 0.004(4) 0.004(4) 0.005(3)
F33 0.046(3) 0.030(3) 0.027(3) 0.014(2) -0.004(2) 0.001(2)
C34 0.019(3) 0.019(3) 0.034(5) 0.009(3) -0.002(4) 0.005(3)
F34 0.059(3) 0.018(2) 0.041(3) 0.0060(19) -0.001(3) -0.007(2)
C35 0.021(3) 0.022(4) 0.020(4) -0.007(3) -0.012(4) 0.000(3)
F35 0.047(3) 0.019(2) 0.031(3) -0.0088(19) -0.006(2) -0.004(2)
C36 0.015(4) 0.021(4) 0.020(4) 0.004(3) -0.001(3) 0.005(3)
F36 0.030(2) 0.021(2) 0.021(2) 0.0059(17) -0.001(2) 0.0031(19)
C41 0.011(3) 0.025(3) 0.018(4) -0.007(3) -0.002(3) -0.006(3)
F42 0.035(2) 0.022(2) 0.019(2) 0.0025(18) 0.006(2) -0.0040(19)
C42 0.012(3) 0.022(4) 0.019(4) 0.000(3) 0.001(3) -0.006(3)
C43 0.025(4) 0.024(4) 0.025(5) -0.008(3) 0.005(4) 0.000(3)
F43 0.051(3) 0.027(2) 0.032(3) -0.005(2) 0.009(3) 0.003(2)
C44 0.026(4) 0.015(3) 0.027(5) 0.001(3) 0.002(4) 0.002(3)
F44 0.061(3) 0.015(2) 0.049(4) -0.002(2) 0.002(3) 0.0028(19)
C45 0.011(3) 0.030(4) 0.020(4) 0.004(3) 0.004(3) -0.001(3)
F45 0.046(3) 0.032(3) 0.028(3) 0.018(2) 0.009(3) 0.002(2)
C46 0.014(3) 0.015(3) 0.022(4) -0.004(3) 0.005(3) -0.004(3)
F46 0.034(2) 0.024(2) 0.016(2) -0.0032(18) 0.004(2) 0.0001(19)

loop_
_atom_type_symbol
_atom_type_description
_atom_type_scat_dispersion_real
_atom_type_scat_dispersion_imag
_atom_type_scat_source
C C 0.0033 0.0016 'International Tables Vol C Tables 4.2.6.8 and 6.1.1.4'
H H 0.0000 0.0000 'International Tables Vol C Tables 4.2.6.8 and 6.1.1.4'
Ag Ag -0.8971 1.1015 'International Tables Vol C Tables 4.2.6.8 and 6.1.1.4'
Au Au -2.0133 8.8022 'International Tables Vol C Tables 4.2.6.8 and 6.1.1.4'
F F 0.0171 0.0103 'International Tables Vol C Tables 4.2.6.8 and 6.1.1.4'
N N 0.0061 0.0033 'International Tables Vol C Tables 4.2.6.8 and 6.1.1.4'
O O 0.0106 0.0060 'International Tables Vol C Tables 4.2.6.8 and 6.1.1.4'
P P 0.1023 0.0942 'International Tables Vol C Tables 4.2.6.8 and 6.1.1.4'
Cl Cl 0.1484 0.1585 'International Tables Vol C Tables 4.2.6.8 and 6.1.1.4'

loop_
_geom_angle_atom_site_label_1
_geom_angle_atom_site_label_2
_geom_angle_atom_site_label_3
_geom_angle
_geom_angle_site_symmetry_3
C21 Au1 C11 175.5(3) .
C21 Au1 Ag2 101.78(18) .
C11 Au1 Ag2 75.60(19) .
C21 Au1 Ag1 73.34(18) .
C11 Au1 Ag1 102.18(19) .
Ag2 Au1 Ag1 66.36(2) .
C21 Au1 Au2 88.31(17) 3_456
C11 Au1 Au2 95.79(18) 3_456
Ag2 Au1 Au2 148.91(2) 3_456
Ag1 Au1 Au2 144.32(2) 3_456
C12 C11 C16 115.5(6) .
C12 C11 Au1 124.3(5) .
C16 C11 Au1 119.5(6) .
F12 C12 C11 120.7(7) .
F12 C12 C13 116.4(7) .
C11 C12 C13 122.8(7) .
F13 C13 C14 118.1(7) .
F13 C13 C12 122.1(7) .
C14 C13 C12 119.8(7) .
F14 C14 C13 121.0(7) .
F14 C14 C15 119.4(7) .
C13 C14 C15 119.5(7) .
F15 C15 C14 121.2(7) .
F15 C15 C16 119.7(7) .
C14 C15 C16 119.1(7) .
F16 C16 C15 117.4(7) .
F16 C16 C11 119.3(7) .
C15 C16 C11 123.1(7) .
C22 C21 C26 113.8(7) .
C22 C21 Au1 124.3(5) .
C26 C21 Au1 121.9(6) .
F22 C22 C21 120.3(7) .
F22 C22 C23 115.7(7) .
C21 C22 C23 124.0(7) .
F23 C23 C24 120.0(7) .
F23 C23 C22 122.3(7) .
C24 C23 C22 117.7(7) .
F24 C24 C25 121.3(7) .
F24 C24 C23 118.0(8) .
C25 C24 C23 120.7(7) .
C26 C25 F25 119.6(8) .
C26 C25 C24 119.8(7) .
F25 C25 C24 120.6(7) .
C25 C26 F26 117.8(7) .
C25 C26 C21 124.0(7) .
F26 C26 C21 118.2(7) .
C71 P1 C81 112.1(3) .
C71 P1 C61 109.3(3) .
C81 P1 C61 106.8(3) .
C71 P1 C51 107.1(3) .
C81 P1 C51 109.4(3) .
C61 P1 C51 112.1(3) .
C56 C51 C52 121.5(7) .
C56 C51 P1 120.5(5) .
C52 C51 P1 117.9(6) .
C53 C52 C51 119.6(7) .
C54 C53 C52 119.9(7) .
C53 C54 C55 120.6(7) .
C54 C55 C56 119.7(8) .
C51 C56 C55 118.7(7) .
C62 C61 C66 120.6(7) .
C62 C61 P1 117.7(6) .
C66 C61 P1 121.3(5) .
C63 C62 C61 119.7(8) .
C62 C63 C64 120.6(8) .
C63 C64 C65 120.1(7) .
C64 C65 C66 119.7(7) .
C61 C66 C65 119.2(7) .
C72 C71 C76 119.6(7) .
C72 C71 P1 118.1(6) .
C76 C71 P1 122.3(5) .
C73 C72 C71 120.1(8) .
C74 C73 C72 120.3(8) .
C73 C74 C75 121.0(8) .
C74 C75 C76 119.7(8) .
C71 C76 C75 119.3(7) .
C86 C81 C82 119.6(6) .
C86 C81 P1 119.7(5) .
C82 C81 P1 120.6(6) .
C81 C82 C83 120.0(7) .
C84 C83 C82 119.6(7) .
C83 C84 C85 120.9(7) .
C86 C85 C84 119.1(7) .
C85 C86 C81 120.9(7) .
C111 P2 C131 108.8(3) .
C111 P2 C101 112.7(3) .
C131 P2 C101 107.3(3) .
C111 P2 C121 106.0(3) .
C131 P2 C121 112.2(3) .
C101 P2 C121 109.9(3) .
C102 C101 C106 120.7(7) .
C102 C101 P2 121.9(5) .
C106 C101 P2 117.4(6) .
C101 C102 C103 120.3(7) .
C104 C103 C102 119.3(8) .
C103 C104 C105 121.1(8) .
C104 C105 C106 119.2(7) .
C101 C106 C105 119.3(8) .
C116 C111 C112 120.0(7) .
C116 C111 P2 120.8(5) .
C112 C111 P2 118.9(6) .
C113 C112 C111 121.4(7) .
C112 C113 C114 118.6(7) .
C115 C114 C113 120.1(7) .
C114 C115 C116 120.5(7) .
C111 C116 C115 119.2(7) .
C122 C121 C126 119.0(7) .
C122 C121 P2 122.0(6) .
C126 C121 P2 118.9(5) .
C121 C122 C123 121.2(7) .
C124 C123 C122 119.3(7) .
C123 C124 C125 120.3(7) .
C126 C125 C124 120.1(7) .
C125 C126 C121 120.1(7) .
C136 C131 C132 120.6(7) .
C136 C131 P2 122.8(5) .
C132 C131 P2 116.5(6) .
C131 C132 C133 118.5(7) .
C134 C133 C132 120.2(7) .
C135 C134 C133 120.1(7) .
C134 C135 C136 120.8(8) .
C131 C136 C135 119.7(7) .
Cl2 C1 Cl1 111.5(6) .
O2 Ag1 O1 53.46(16) .
O2 Ag1 Au1 125.91(13) .
O1 Ag1 Au1 111.05(12) .
O2 Ag1 Au2 116.18(12) .
O1 Ag1 Au2 123.08(12) .
Au1 Ag1 Au2 113.91(3) .
O2 Ag1 Ag2 161.08(11) .
O1 Ag1 Ag2 145.44(12) .
Au1 Ag1 Ag2 56.735(18) .
Au2 Ag1 Ag2 57.175(17) .
O3 N1 O1 122.2(6) .
O3 N1 O2 120.6(6) .
O1 N1 O2 117.2(6) .
N1 O1 Ag1 92.2(4) .
N1 O2 Ag1 97.1(4) .
O21 Ag2 O22 53.37(17) .
O21 Ag2 Au1 129.74(11) .
O22 Ag2 Au1 107.63(12) .
O21 Ag2 Au2 113.73(11) .
O22 Ag2 Au2 125.54(13) .
Au1 Ag2 Au2 113.75(3) .
O21 Ag2 Ag1 161.83(12) .
O22 Ag2 Ag1 144.58(13) .
Au1 Ag2 Ag1 56.903(17) .
Au2 Ag2 Ag1 56.848(17) .
O23 N2 O22 121.6(6) .
O23 N2 O21 121.5(6) .
O22 N2 O21 116.8(6) .
N2 O21 Ag2 96.7(4) .
N2 O22 Ag2 93.2(4) .
C41 Au2 C31 172.0(2) .
C41 Au2 Ag1 94.91(19) .
C31 Au2 Ag1 77.92(18) .
C41 Au2 Ag2 79.78(18) .
C31 Au2 Ag2 93.85(19) .
Ag1 Au2 Ag2 65.98(2) .
C41 Au2 Au1 90.07(17) 3_556
C31 Au2 Au1 97.90(16) 3_556
Ag1 Au2 Au1 145.97(2) 3_556
Ag2 Au2 Au1 147.744(19) 3_556
C36 C31 C32 114.4(6) .
C36 C31 Au2 120.2(6) .
C32 C31 Au2 125.0(5) .
C33 C32 F32 116.9(7) .
C33 C32 C31 123.8(7) .
F32 C32 C31 119.3(6) .
C34 C33 C32 119.1(8) .
C34 C33 F33 119.4(6) .
C32 C33 F33 121.4(7) .
C33 C34 F34 119.5(7) .
C33 C34 C35 121.2(6) .
F34 C34 C35 119.1(7) .
F35 C35 C34 121.2(6) .
F35 C35 C36 122.0(7) .
C34 C35 C36 116.7(7) .
F36 C36 C31 120.2(6) .
F36 C36 C35 115.1(7) .
C31 C36 C35 124.7(7) .
C42 C41 C46 113.6(6) .
C42 C41 Au2 120.8(6) .
C46 C41 Au2 125.6(6) .
C41 C42 F42 119.5(6) .
C41 C42 C43 125.4(7) .
F42 C42 C43 115.0(7) .
F43 C43 C44 120.1(7) .
F43 C43 C42 121.5(7) .
C44 C43 C42 118.4(7) .
F44 C44 C45 119.7(7) .
F44 C44 C43 121.0(7) .
C45 C44 C43 119.3(6) .
F45 C45 C44 119.0(6) .
F45 C45 C46 121.3(7) .
C44 C45 C46 119.7(7) .
F46 C46 C41 120.0(6) .
F46 C46 C45 116.6(7) .
C41 C46 C45 123.4(7) .

loop_
_geom_bond_atom_site_label_1
_geom_bond_atom_site_label_2
_geom_bond_distance
_geom_bond_site_symmetry_2
Au1 C21 2.048(7) .
Au1 C11 2.074(6) .
Au1 Ag2 2.7045(7) .
Au1 Ag1 2.7097(7) .
Au1 Au2 2.8171(6) 3_456
C11 C12 1.378(10) .
C11 C16 1.389(10) .
C12 F12 1.350(8) .
C12 C13 1.382(10) .
C13 F13 1.344(8) .
C13 C14 1.374(10) .
C14 F14 1.342(8) .
C14 C15 1.378(10) .
C15 F15 1.357(8) .
C15 C16 1.380(10) .
C16 F16 1.367(8) .
C21 C22 1.384(10) .
C21 C26 1.413(9) .
C22 F22 1.348(8) .
C22 C23 1.401(10) .
C23 F23 1.338(8) .
C23 C24 1.376(10) .
C24 F24 1.359(8) .
C24 C25 1.370(11) .
C25 C26 1.345(10) .
C25 F25 1.359(8) .
C26 F26 1.356(8) .
P1 C71 1.783(7) .
P1 C81 1.789(7) .
P1 C61 1.806(7) .
P1 C51 1.813(7) .
C51 C56 1.372(10) .
C51 C52 1.394(9) .
C52 C53 1.381(9) .
C53 C54 1.376(11) .
C54 C55 1.398(10) .
C55 C56 1.405(10) .
C61 C62 1.388(9) .
C61 C66 1.392(9) .
C62 C63 1.372(10) .
C63 C64 1.387(10) .
C64 C65 1.389(11) .
C65 C66 1.400(9) .
C71 C72 1.398(9) .
C71 C76 1.399(9) .
C72 C73 1.385(10) .
C73 C74 1.362(12) .
C74 C75 1.386(10) .
C75 C76 1.402(10) .
C81 C86 1.387(9) .
C81 C82 1.398(9) .
C82 C83 1.403(10) .
C83 C84 1.370(10) .
C84 C85 1.412(9) .
C85 C86 1.379(9) .
P2 C111 1.793(7) .
P2 C131 1.795(7) .
P2 C101 1.801(7) .
P2 C121 1.802(7) .
C101 C102 1.369(10) .
C101 C106 1.398(9) .
C102 C103 1.403(9) .
C103 C104 1.373(10) .
C104 C105 1.397(12) .
C105 C106 1.400(10) .
C111 C116 1.387(9) .
C111 C112 1.394(9) .
C112 C113 1.383(10) .
C113 C114 1.413(10) .
C114 C115 1.383(11) .
C115 C116 1.406(9) .
C121 C122 1.379(9) .
C121 C126 1.392(9) .
C122 C123 1.388(10) .
C123 C124 1.368(10) .
C124 C125 1.395(9) .
C125 C126 1.375(9) .
C131 C136 1.378(9) .
C131 C132 1.402(9) .
C132 C133 1.409(10) .
C133 C134 1.383(11) .
C134 C135 1.370(10) .
C135 C136 1.389(9) .
C1 Cl2 1.729(9) .
C1 Cl1 1.792(10) .
Ag1 O2 2.342(5) .
Ag1 O1 2.448(5) .
Ag1 Au2 2.7161(7) .
Ag1 Ag2 2.9631(9) .
N1 O3 1.239(8) .
N1 O1 1.260(7) .
N1 O2 1.267(7) .
Ag2 O21 2.351(5) .
Ag2 O22 2.433(5) .
Ag2 Au2 2.7262(7) .
N2 O23 1.243(8) .
N2 O22 1.255(7) .
N2 O21 1.269(7) .
Au2 C41 2.046(6) .
Au2 C31 2.062(6) .
Au2 Au1 2.8171(6) 3_556
C31 C36 1.379(10) .
C31 C32 1.379(10) .
C32 C33 1.373(9) .
C32 F32 1.377(8) .
C33 C34 1.359(11) .
C33 F33 1.376(8) .
C34 F34 1.375(7) .
C34 C35 1.383(10) .
C35 F35 1.316(8) .
C35 C36 1.392(9) .
C36 F36 1.353(8) .
C41 C42 1.367(10) .
C41 C46 1.385(10) .
F42 C42 1.379(8) .
C42 C43 1.386(9) .
C43 F43 1.357(9) .
C43 C44 1.372(11) .
C44 F44 1.353(7) .
C44 C45 1.369(10) .
C45 F45 1.351(8) .
C45 C46 1.391(9) .
C46 F46 1.368(8) .
